data_7204425
loop_
_publ_author_name
'Michael Oelgem\"oller'
'Bernhard Brem'
'Rudolf Frank'
'Siegfried Schneider'
'Dieter Lenoir'
'Norbert Hertkorn'
'Yumi Origane'
'Peter Lemmen'
'Johann Lex'
'Yoshihisa Inoue'

_publ_section_title
;
 Cyclic trans-stilbenes: synthesis, structural and spectroscopic
 characterization, photophysical and photochemical properties
;
_journal_issue 10
_journal_name_full 'J. Chem. Soc., Perkin Trans. 2'
_journal_page_first 1760
_journal_page_last 1771
_journal_paper_doi 10.1039/b203167a
_journal_year 2002
_chemical_formula_sum 'C16 H12'
_chemical_formula_weight 204.26
_chemical_melting_point 455.1(10)
_chemical_name_common japoe08
_chemical_name_systematic
; 
trans-1-(1-Benzocyclobutenyliden)benzocyclobutene  
;
_space_group_IT_number 14
_symmetry_cell_setting monoclinic
_symmetry_space_group_name_Hall '-P 2ybc'
_symmetry_space_group_name_H-M 'P 1 21/c 1'
_atom_sites_solution_hydrogens geom
_atom_sites_solution_primary direct
_atom_sites_solution_secondary difmap
_audit_creation_method SHELXL-97
_cell_angle_alpha 90
_cell_angle_beta 101.07(1)
_cell_angle_gamma 90
_cell_formula_units_Z 2
_cell_length_a 12.259(1)
_cell_length_b 5.283(1)
_cell_length_c 8.856(1)
_cell_measurement_reflns_used 1220
_cell_measurement_temperature 293(2)
_cell_measurement_theta_max 26.98
_cell_measurement_theta_min 339
_cell_volume 562.88(13)
_computing_cell_refinement 'Nonius DENZO'
_computing_data_collection 'Nonius COLLECT'
_computing_data_reduction 'Nonius DENZO'
_computing_publication_material 'SHELXL-97 (Sheldrick, 1997)'
_computing_structure_refinement 'SHELXL-97 (Sheldrick, 1997)'
_computing_structure_solution 'SHELXS-97 (Sheldrick, 1997)'
_diffrn_ambient_temperature 293(2)
_diffrn_measured_fraction_theta_full 0.996
_diffrn_measured_fraction_theta_max 0.996
_diffrn_measurement_device_type 'Nonius KappaCCD'
_diffrn_measurement_method Phi/Omega-scans
_diffrn_radiation_monochromator graphite
_diffrn_radiation_source 'fine-focus sealed tube'
_diffrn_radiation_type MoK\a
_diffrn_radiation_wavelength 0.71073
_diffrn_reflns_av_R_equivalents 0.0136
_diffrn_reflns_av_sigmaI/netI 0.0228
_diffrn_reflns_limit_h_max 15
_diffrn_reflns_limit_h_min -15
_diffrn_reflns_limit_k_max 6
_diffrn_reflns_limit_k_min -6
_diffrn_reflns_limit_l_max 11
_diffrn_reflns_limit_l_min -11
_diffrn_reflns_number 2297
_diffrn_reflns_theta_full 26.98
_diffrn_reflns_theta_max 26.98
_diffrn_reflns_theta_min 3.39
_exptl_absorpt_coefficient_mu 0.068
_exptl_absorpt_correction_type none
_exptl_crystal_colour colourless
_exptl_crystal_density_diffrn 1.205
_exptl_crystal_density_method 'not measured'
_exptl_crystal_description prism
_exptl_crystal_F_000 216
_exptl_crystal_size_max 0.20
_exptl_crystal_size_mid 0.20
_exptl_crystal_size_min 0.15
_refine_diff_density_max 0.137
_refine_diff_density_min -0.105
_refine_diff_density_rms 0.026
_refine_ls_extinction_method none
_refine_ls_goodness_of_fit_ref 1.051
_refine_ls_hydrogen_treatment refall
_refine_ls_matrix_type full
_refine_ls_number_parameters 98
_refine_ls_number_reflns 1220
_refine_ls_number_restraints 0
_refine_ls_restrained_S_all 1.051
_refine_ls_R_factor_all 0.0541
_refine_ls_R_factor_gt 0.0419
_refine_ls_shift/su_max 0.004
_refine_ls_shift/su_mean 0.001
_refine_ls_structure_factor_coef Fsqd
_refine_ls_weighting_details 'calc w=1/[\s^2^(Fo^2^)+(0.0680P)^2^+0.0390P] where P=(Fo^2^+2Fc^2^)/3'
_refine_ls_weighting_scheme calc
_refine_ls_wR_factor_gt 0.1114
_refine_ls_wR_factor_ref 0.1192
_reflns_number_gt 968
_reflns_number_total 1220
_reflns_threshold_expression >2sigma(I)
_cod_data_source_file b203167a.txt
_cod_data_source_block structure_4
_cod_depositor_comments
;
The following automatic conversions were performed:

'_chemical_melting_point' value '181-183 deg.' was changed to
'455.1(10)' - it was converted from degrees Celsius(C) to Kelvins(K),
the average value was taken and precision was estimated.

Automatic conversion script
Id: cif_fix_values 1569 2011-02-09 13:29:24Z adriana 
;
_cod_original_sg_symbol_H-M P21/c
_cod_database_code 7204425

loop_
_symmetry_equiv_pos_as_xyz
'x, y, z'
'x, -y+1/2, z+1/2'
'-x, -y, -z'
'-x, y-1/2, -z-1/2'

loop_
_atom_site_label
_atom_site_type_symbol
_atom_site_fract_x
_atom_site_fract_y
_atom_site_fract_z
_atom_site_U_iso_or_equiv
_atom_site_adp_type
_atom_site_occupancy
_atom_site_symmetry_multiplicity
_atom_site_calc_flag
_atom_site_refinement_flags
_atom_site_disorder_assembly
_atom_site_disorder_group
C1 C 0.16643(9) 0.0357(2) 0.04123(12) 0.0511(3) Uani 1 1 d . . .
C2 C 0.23674(11) 0.2012(3) -0.01402(16) 0.0665(4) Uani 1 1 d . . .
H2 H 0.2082(12) 0.328(3) -0.0914(17) 0.081(4) Uiso 1 1 d . . .
C3 C 0.34954(11) 0.1699(3) 0.04459(19) 0.0741(4) Uani 1 1 d . . .
H3 H 0.4013(15) 0.282(3) 0.0070(19) 0.098(5) Uiso 1 1 d . . .
C4 C 0.38858(11) -0.0161(3) 0.15132(18) 0.0746(4) Uani 1 1 d . . .
H4 H 0.4704(15) -0.033(3) 0.1904(18) 0.093(5) Uiso 1 1 d . . .
C5 C 0.31783(10) -0.1821(3) 0.20668(17) 0.0702(4) Uani 1 1 d . . .
H5 H 0.3471(14) -0.315(3) 0.286(2) 0.092(5) Uiso 1 1 d . . .
C6 C 0.20614(9) -0.1507(2) 0.14836(13) 0.0549(3) Uani 1 1 d . . .
C7 C 0.09018(10) -0.2500(3) 0.15439(15) 0.0610(4) Uani 1 1 d . . .
H7A H 0.0668(13) -0.229(3) 0.2551(19) 0.086(4) Uiso 1 1 d . . .
H7B H 0.0734(12) -0.434(3) 0.1127(17) 0.079(4) Uiso 1 1 d . . .
C8 C 0.04970(9) -0.0388(2) 0.03602(12) 0.0507(3) Uani 1 1 d . . .

loop_
_atom_site_aniso_label
_atom_site_aniso_U_11
_atom_site_aniso_U_22
_atom_site_aniso_U_33
_atom_site_aniso_U_23
_atom_site_aniso_U_13
_atom_site_aniso_U_12
C1 0.0478(6) 0.0569(7) 0.0486(6) -0.0040(5) 0.0094(4) 0.0035(5)
C2 0.0618(7) 0.0683(8) 0.0707(8) 0.0078(7) 0.0161(6) -0.0004(6)
C3 0.0583(7) 0.0754(9) 0.0913(10) -0.0054(8) 0.0213(7) -0.0114(7)
C4 0.0484(7) 0.0802(10) 0.0915(10) -0.0109(8) 0.0042(7) 0.0002(6)
C5 0.0538(7) 0.0726(9) 0.0789(9) 0.0024(7) -0.0003(6) 0.0092(6)
C6 0.0501(6) 0.0570(7) 0.0561(6) -0.0023(5) 0.0062(5) 0.0045(5)
C7 0.0525(6) 0.0674(8) 0.0624(7) 0.0110(6) 0.0091(5) 0.0038(6)
C8 0.0478(5) 0.0594(7) 0.0456(6) -0.0017(5) 0.0106(4) 0.0045(5)

loop_
_atom_type_symbol
_atom_type_description
_atom_type_scat_dispersion_real
_atom_type_scat_dispersion_imag
_atom_type_scat_source
C C 0.0033 0.0016 'International Tables Vol C Tables 4.2.6.8 and 6.1.1.4'
H H 0.0000 0.0000 'International Tables Vol C Tables 4.2.6.8 and 6.1.1.4'

loop_
_geom_angle_atom_site_label_1
_geom_angle_atom_site_label_2
_geom_angle_atom_site_label_3
_geom_angle
_geom_angle_site_symmetry_1
_geom_angle_site_symmetry_3
_geom_angle_publ_flag
C2 C1 C6 122.00(11) . . ?
C2 C1 C8 145.53(11) . . ?
C6 C1 C8 92.47(9) . . ?
C1 C2 C3 115.85(13) . . ?
C4 C3 C2 121.88(13) . . ?
C5 C4 C3 122.18(13) . . ?
C6 C5 C4 115.81(13) . . ?
C5 C6 C1 122.29(12) . . ?
C5 C6 C7 144.22(12) . . ?
C1 C6 C7 93.49(9) . . ?
C6 C7 C8 84.73(9) . . ?
C8 C8 C1 136.71(14) 3 . ?
C8 C8 C7 133.97(14) 3 . ?
C1 C8 C7 89.31(8) . . ?

loop_
_geom_bond_atom_site_label_1
_geom_bond_atom_site_label_2
_geom_bond_distance
_geom_bond_site_symmetry_2
_geom_bond_publ_flag
C1 C2 1.3816(18) . ?
C1 C6 1.3890(16) . ?
C1 C8 1.4763(16) . ?
C2 C3 1.3904(19) . ?
C3 C4 1.384(2) . ?
C4 C5 1.387(2) . ?
C5 C6 1.3775(16) . ?
C6 C7 1.5257(16) . ?
C7 C8 1.5462(16) . ?
C8 C8 1.327(2) 3 ?

loop_
_geom_torsion_atom_site_label_1
_geom_torsion_atom_site_label_2
_geom_torsion_atom_site_label_3
_geom_torsion_atom_site_label_4
_geom_torsion
_geom_torsion_site_symmetry_1
_geom_torsion_site_symmetry_2
_geom_torsion_site_symmetry_3
_geom_torsion_site_symmetry_4
_geom_torsion_publ_flag
C6 C1 C2 C3 -0.18(19) . . . . ?
C8 C1 C2 C3 178.85(15) . . . . ?
C1 C2 C3 C4 0.2(2) . . . . ?
C2 C3 C4 C5 -0.2(2) . . . . ?
C3 C4 C5 C6 0.2(2) . . . . ?
C4 C5 C6 C1 -0.22(19) . . . . ?
C4 C5 C6 C7 -179.53(16) . . . . ?
C2 C1 C6 C5 0.21(18) . . . . ?
C8 C1 C6 C5 -179.24(12) . . . . ?
C2 C1 C6 C7 179.81(12) . . . . ?
C8 C1 C6 C7 0.36(9) . . . . ?
C5 C6 C7 C8 179.07(18) . . . . ?
C1 C6 C7 C8 -0.34(8) . . . . ?
C2 C1 C8 C8 -0.2(3) . . . 3 ?
C6 C1 C8 C8 178.93(18) . . . 3 ?
C2 C1 C8 C7 -179.53(18) . . . . ?
C6 C1 C8 C7 -0.35(9) . . . . ?
C6 C7 C8 C8 -178.99(18) . . . 3 ?
C6 C7 C8 C1 0.32(8) . . . . ?
